data_4029948
loop_
_publ_author_name
'Boice, Genevi\`eve'
'Patrick, Brian O.'
'McDonald, Robert'
'Bohne, Cornelia'
'Hicks, Robin'

_publ_section_title
;
 Synthesis and photophysics of thioindigo diimines and related compounds.
;
_journal_issue 19
_journal_name_full 'The Journal of organic chemistry'
_journal_page_first 9196
_journal_page_last 9205
_journal_paper_doi 10.1021/jo501630f
_journal_volume 79
_journal_year 2014
_chemical_formula_moiety 'C25 H19 N O S2'
_chemical_formula_sum 'C25 H19 N O S2'
_chemical_formula_weight 413.53
_chemical_name_systematic
; 
 ? 
;
_space_group_IT_number 14
_symmetry_cell_setting monoclinic
_symmetry_space_group_name_Hall '-P 2ybc'
_symmetry_space_group_name_H-M 'P 1 21/c 1'
_atom_sites_solution_hydrogens geom
_atom_sites_solution_primary direct
_atom_sites_solution_secondary difmap
_audit_creation_method SHELXL-97
_cell_angle_alpha 90.00
_cell_angle_beta 98.9986(16)
_cell_angle_gamma 90.00
_cell_formula_units_Z 4
_cell_length_a 13.1978(16)
_cell_length_b 22.799(3)
_cell_length_c 6.8177(8)
_cell_measurement_reflns_used 3453
_cell_measurement_temperature 173(2)
_cell_measurement_theta_max 25.12
_cell_measurement_theta_min 2.37
_cell_volume 2026.2(4)
_computing_cell_refinement 'Bruker SAINT'
_computing_data_collection 'Bruker APEX2'
_computing_data_reduction 'Bruker SAINT'
_computing_molecular_graphics 'Bruker SHELXTL'
_computing_publication_material 'Bruker SHELXTL'
_computing_structure_refinement 'SHELXL-97 (Sheldrick, 2008)'
_computing_structure_solution 'SHELXD (Schneider & Sheldrick, 2002)'
_diffrn_ambient_temperature 173(2)
_diffrn_measured_fraction_theta_full 0.987
_diffrn_measured_fraction_theta_max 0.987
_diffrn_measurement_device_type 'Bruker APEX-II CCD'
_diffrn_measurement_method '\w scans'
_diffrn_radiation_monochromator graphite
_diffrn_radiation_source 'fine-focus sealed tube'
_diffrn_radiation_type MoK\a
_diffrn_radiation_wavelength 0.71073
_diffrn_reflns_av_R_equivalents 0.0396
_diffrn_reflns_av_sigmaI/netI 0.0423
_diffrn_reflns_limit_h_max 16
_diffrn_reflns_limit_h_min -16
_diffrn_reflns_limit_k_max 28
_diffrn_reflns_limit_k_min -28
_diffrn_reflns_limit_l_max 8
_diffrn_reflns_limit_l_min -8
_diffrn_reflns_number 12400
_diffrn_reflns_theta_full 26.45
_diffrn_reflns_theta_max 26.45
_diffrn_reflns_theta_min 1.56
_exptl_absorpt_coefficient_mu 0.279
_exptl_absorpt_correction_T_max 0.9873
_exptl_absorpt_correction_T_min 0.8174
_exptl_absorpt_correction_type integration
_exptl_absorpt_process_details 'SADABS (Sheldrick, 2008)'
_exptl_crystal_colour red
_exptl_crystal_density_diffrn 1.356
_exptl_crystal_density_method 'not measured'
_exptl_crystal_description rod
_exptl_crystal_F_000 864
_exptl_crystal_size_max 0.75
_exptl_crystal_size_mid 0.10
_exptl_crystal_size_min 0.05
_refine_diff_density_max 0.438
_refine_diff_density_min -0.327
_refine_diff_density_rms 0.056
_refine_ls_extinction_method none
_refine_ls_goodness_of_fit_ref 1.076
_refine_ls_hydrogen_treatment constr
_refine_ls_matrix_type full
_refine_ls_number_parameters 265
_refine_ls_number_reflns 4138
_refine_ls_number_restraints 0
_refine_ls_restrained_S_all 1.076
_refine_ls_R_factor_all 0.0669
_refine_ls_R_factor_gt 0.0413
_refine_ls_shift/su_max 0.000
_refine_ls_shift/su_mean 0.000
_refine_ls_structure_factor_coef Fsqd
_refine_ls_weighting_details 'calc w=1/[\s^2^(Fo^2^)+(0.0420P)^2^+0.9010P] where P=(Fo^2^+2Fc^2^)/3'
_refine_ls_weighting_scheme calc
_refine_ls_wR_factor_gt 0.0952
_refine_ls_wR_factor_ref 0.1112
_reflns_number_gt 2907
_reflns_number_total 4138
_reflns_threshold_expression I>2\s(I)
_cod_data_source_file jo501630f_si_008.cif
_cod_data_source_block vic1269
_cod_depositor_comments
;
The following automatic conversions were performed:

'_symmetry_cell_setting' value 'Monoclinic' changed to 'monoclinic'
according to
/home/saulius/struct/COD-crude-data--automatic-downloads/rss-feeds/ACS/lib/dictionaries/cif_core.dic
dictionary named 'cif_core.dic' version 2.4.2 from 2011-04-26.

Automatic conversion script
Id: cif_fix_values 2281 2013-09-26 08:29:07Z andrius 

 Adding full bibliography for 4029948--4029954.cif.
;
_cod_original_sg_symbol_H-M 'P 21/c'
_cod_database_code 4029948

loop_
_symmetry_equiv_pos_as_xyz
'x, y, z'
'-x, y+1/2, -z+1/2'
'-x, -y, -z'
'x, -y-1/2, z-1/2'

loop_
_atom_site_label
_atom_site_type_symbol
_atom_site_fract_x
_atom_site_fract_y
_atom_site_fract_z
_atom_site_U_iso_or_equiv
_atom_site_adp_type
_atom_site_occupancy
_atom_site_symmetry_multiplicity
_atom_site_calc_flag
_atom_site_refinement_flags
S1 S 0.19369(4) 0.15351(2) -0.12692(9) 0.03064(16) Uani 1 1 d .
S2 S 0.06197(5) 0.06611(3) 0.42069(9) 0.03499(17) Uani 1 1 d .
O O 0.43128(16) 0.06502(13) 0.1019(3) 0.0936(10) Uani 1 1 d .
N N 0.05317(14) 0.13250(8) 0.0919(3) 0.0281(4) Uani 1 1 d .
C11 C 0.25808(16) 0.10402(9) 0.0477(3) 0.0276(5) Uani 1 1 d .
C12 C 0.36524(19) 0.09332(13) 0.0018(4) 0.0438(6) Uani 1 1 d .
C13 C 0.38136(17) 0.12438(11) -0.1772(3) 0.0356(6) Uani 1 1 d .
C14 C 0.29943(18) 0.15887(10) -0.2562(3) 0.0322(5) Uani 1 1 d .
C15 C 0.3043(2) 0.19337(12) -0.4214(4) 0.0438(6) Uani 1 1 d .
H15 H 0.2485 0.2178 -0.4746 0.053 Uiso 1 1 calc R
C16 C 0.3924(2) 0.19134(13) -0.5072(4) 0.0503(7) Uani 1 1 d .
H16 H 0.3969 0.2147 -0.6208 0.060 Uiso 1 1 calc R
C17 C 0.4740(2) 0.15598(14) -0.4309(4) 0.0532(8) Uani 1 1 d .
H17 H 0.5335 0.1549 -0.4931 0.064 Uiso 1 1 calc R
C18 C 0.4694(2) 0.12226(13) -0.2654(4) 0.0491(7) Uani 1 1 d .
H18 H 0.5254 0.0979 -0.2122 0.059 Uiso 1 1 calc R
C21 C 0.10622(16) 0.09853(9) 0.2150(3) 0.0261(5) Uani 1 1 d .
C22 C 0.21342(16) 0.08087(9) 0.1993(3) 0.0259(5) Uani 1 1 d .
C23 C 0.25169(17) 0.04040(9) 0.3628(3) 0.0297(5) Uani 1 1 d .
C24 C 0.18010(18) 0.03168(9) 0.4927(3) 0.0310(5) Uani 1 1 d .
C25 C 0.2008(2) -0.00248(11) 0.6624(4) 0.0401(6) Uani 1 1 d .
H25 H 0.1513 -0.0069 0.7486 0.048 Uiso 1 1 calc R
C26 C 0.2950(2) -0.02986(12) 0.7035(4) 0.0511(7) Uani 1 1 d .
H26 H 0.3118 -0.0524 0.8213 0.061 Uiso 1 1 calc R
C27 C 0.3649(2) -0.02455(13) 0.5736(5) 0.0576(8) Uani 1 1 d .
H27 H 0.4282 -0.0452 0.5998 0.069 Uiso 1 1 calc R
C28 C 0.34453(19) 0.01028(12) 0.4058(4) 0.0467(7) Uani 1 1 d .
H28 H 0.3941 0.0137 0.3193 0.056 Uiso 1 1 calc R
C31 C -0.04896(16) 0.14797(9) 0.1130(3) 0.0250(5) Uani 1 1 d .
C32 C -0.06890(18) 0.18572(9) 0.2644(3) 0.0307(5) Uani 1 1 d .
C33 C -0.16995(19) 0.20123(10) 0.2715(4) 0.0361(6) Uani 1 1 d .
H33 H -0.1842 0.2262 0.3753 0.043 Uiso 1 1 calc R
C34 C -0.25064(18) 0.18160(10) 0.1330(4) 0.0347(6) Uani 1 1 d .
C35 C -0.22798(17) 0.14556(10) -0.0192(4) 0.0325(5) Uani 1 1 d .
H35 H -0.2824 0.1322 -0.1170 0.039 Uiso 1 1 calc R
C36 C -0.12831(17) 0.12858(9) -0.0322(3) 0.0276(5) Uani 1 1 d .
C37 C 0.0164(2) 0.21267(11) 0.4091(4) 0.0442(6) Uani 1 1 d .
H37A H 0.0294 0.1885 0.5294 0.053 Uiso 1 1 calc R
H37B H -0.0035 0.2523 0.4440 0.053 Uiso 1 1 calc R
H37C H 0.0788 0.2147 0.3482 0.053 Uiso 1 1 calc R
C38 C -0.3602(2) 0.19808(13) 0.1451(4) 0.0546(8) Uani 1 1 d .
H38A H -0.3956 0.2086 0.0125 0.065 Uiso 1 1 calc R
H38B H -0.3611 0.2316 0.2347 0.065 Uiso 1 1 calc R
H38C H -0.3951 0.1647 0.1958 0.065 Uiso 1 1 calc R
C39 C -0.1057(2) 0.09088(12) -0.2011(4) 0.0452(7) Uani 1 1 d .
H39A H -0.1686 0.0854 -0.2968 0.054 Uiso 1 1 calc R
H39B H -0.0802 0.0526 -0.1496 0.054 Uiso 1 1 calc R
H39C H -0.0536 0.1100 -0.2668 0.054 Uiso 1 1 calc R

loop_
_atom_site_aniso_label
_atom_site_aniso_U_11
_atom_site_aniso_U_22
_atom_site_aniso_U_33
_atom_site_aniso_U_23
_atom_site_aniso_U_13
_atom_site_aniso_U_12
S1 0.0291(3) 0.0323(3) 0.0310(3) 0.0037(2) 0.0064(2) 0.0025(2)
S2 0.0381(4) 0.0376(3) 0.0322(3) 0.0052(3) 0.0147(3) 0.0071(3)
O 0.0472(13) 0.176(3) 0.0629(15) 0.0648(17) 0.0254(11) 0.0555(15)
N 0.0253(10) 0.0294(10) 0.0305(11) -0.0003(8) 0.0072(8) 0.0019(8)
C11 0.0246(12) 0.0304(11) 0.0265(12) -0.0019(9) -0.0004(9) 0.0011(9)
C12 0.0297(14) 0.0688(18) 0.0335(14) 0.0043(13) 0.0073(11) 0.0088(13)
C13 0.0270(13) 0.0516(15) 0.0278(13) -0.0010(11) 0.0029(10) -0.0026(11)
C14 0.0322(13) 0.0354(12) 0.0294(13) -0.0055(10) 0.0063(10) -0.0061(10)
C15 0.0448(15) 0.0451(15) 0.0430(16) 0.0093(12) 0.0113(13) -0.0039(12)
C16 0.0536(17) 0.0584(17) 0.0415(16) 0.0078(13) 0.0150(14) -0.0141(14)
C17 0.0429(16) 0.079(2) 0.0422(17) 0.0013(15) 0.0199(13) -0.0098(15)
C18 0.0329(14) 0.075(2) 0.0411(16) 0.0040(14) 0.0107(12) 0.0043(13)
C21 0.0284(12) 0.0241(11) 0.0259(12) -0.0035(9) 0.0050(9) -0.0019(9)
C22 0.0232(11) 0.0258(11) 0.0275(12) -0.0028(9) 0.0003(9) 0.0002(9)
C23 0.0280(12) 0.0273(11) 0.0325(13) 0.0018(9) 0.0013(10) -0.0033(9)
C24 0.0361(13) 0.0262(11) 0.0297(13) -0.0016(9) 0.0026(10) -0.0021(10)
C25 0.0462(15) 0.0384(13) 0.0342(14) 0.0066(11) 0.0020(12) -0.0084(12)
C26 0.0474(17) 0.0473(16) 0.0527(18) 0.0243(13) -0.0099(14) -0.0076(13)
C27 0.0325(15) 0.0566(18) 0.080(2) 0.0337(16) -0.0029(15) -0.0014(13)
C28 0.0303(13) 0.0488(16) 0.0599(18) 0.0228(14) 0.0036(12) 0.0002(12)
C31 0.0250(11) 0.0240(11) 0.0270(12) 0.0035(9) 0.0071(9) 0.0020(9)
C32 0.0394(13) 0.0257(11) 0.0277(12) 0.0003(9) 0.0072(10) 0.0023(10)
C33 0.0465(15) 0.0325(12) 0.0328(14) 0.0002(10) 0.0169(12) 0.0117(11)
C34 0.0322(13) 0.0349(13) 0.0400(14) 0.0081(11) 0.0152(11) 0.0077(10)
C35 0.0268(12) 0.0364(13) 0.0352(13) 0.0044(10) 0.0080(10) -0.0015(10)
C36 0.0277(12) 0.0277(11) 0.0287(12) 0.0007(9) 0.0081(10) -0.0007(9)
C37 0.0521(17) 0.0361(14) 0.0421(16) -0.0121(12) 0.0000(13) 0.0039(12)
C38 0.0419(16) 0.0678(19) 0.0592(19) 0.0080(15) 0.0242(14) 0.0163(14)
C39 0.0401(15) 0.0553(16) 0.0408(15) -0.0195(13) 0.0079(12) -0.0023(12)

loop_
_atom_type_symbol
_atom_type_description
_atom_type_scat_dispersion_real
_atom_type_scat_dispersion_imag
_atom_type_scat_source
C C 0.0033 0.0016 'International Tables Vol C Tables 4.2.6.8 and 6.1.1.4'
H H 0.0000 0.0000 'International Tables Vol C Tables 4.2.6.8 and 6.1.1.4'
N N 0.0061 0.0033 'International Tables Vol C Tables 4.2.6.8 and 6.1.1.4'
O O 0.0106 0.0060 'International Tables Vol C Tables 4.2.6.8 and 6.1.1.4'
S S 0.1246 0.1234 'International Tables Vol C Tables 4.2.6.8 and 6.1.1.4'

loop_
_geom_angle_atom_site_label_1
_geom_angle_atom_site_label_2
_geom_angle_atom_site_label_3
_geom_angle
C11 S1 C14 92.65(11)
C24 S2 C21 91.14(10)
C21 N C31 121.18(18)
C22 C11 C12 128.2(2)
C22 C11 S1 122.49(16)
C12 C11 S1 109.34(16)
O C12 C13 123.2(2)
O C12 C11 125.8(2)
C13 C12 C11 111.0(2)
C14 C13 C18 120.6(2)
C14 C13 C12 113.4(2)
C18 C13 C12 126.0(2)
C13 C14 C15 120.6(2)
C13 C14 S1 113.48(17)
C15 C14 S1 125.9(2)
C16 C15 C14 118.4(3)
C17 C16 C15 121.3(3)
C18 C17 C16 120.3(2)
C17 C18 C13 118.9(3)
N C21 C22 123.29(19)
N C21 S2 124.38(16)
C22 C21 S2 112.32(16)
C11 C22 C23 132.3(2)
C11 C22 C21 118.30(19)
C23 C22 C21 109.37(18)
C28 C23 C24 116.9(2)
C28 C23 C22 130.8(2)
C24 C23 C22 112.34(19)
C25 C24 C23 122.7(2)
C25 C24 S2 122.57(19)
C23 C24 S2 114.68(17)
C26 C25 C24 118.5(2)
C25 C26 C27 120.1(2)
C26 C27 C28 121.1(3)
C27 C28 C23 120.5(2)
C36 C31 C32 120.7(2)
C36 C31 N 117.87(18)
C32 C31 N 121.2(2)
C33 C32 C31 118.3(2)
C33 C32 C37 119.8(2)
C31 C32 C37 121.7(2)
C34 C33 C32 122.4(2)
C33 C34 C35 117.9(2)
C33 C34 C38 121.6(2)
C35 C34 C38 120.5(2)
C36 C35 C34 121.9(2)
C35 C36 C31 118.7(2)
C35 C36 C39 120.8(2)
C31 C36 C39 120.5(2)

loop_
_geom_bond_atom_site_label_1
_geom_bond_atom_site_label_2
_geom_bond_distance
S1 C11 1.759(2)
S1 C14 1.767(2)
S2 C24 1.746(2)
S2 C21 1.764(2)
O C12 1.206(3)
N C21 1.269(3)
N C31 1.422(3)
C11 C22 1.373(3)
C11 C12 1.515(3)
C12 C13 1.455(3)
C13 C14 1.377(3)
C13 C18 1.390(3)
C14 C15 1.384(3)
C15 C16 1.381(3)
C16 C17 1.380(4)
C17 C18 1.375(4)
C21 C22 1.491(3)
C22 C23 1.474(3)
C23 C28 1.395(3)
C23 C24 1.407(3)
C24 C25 1.386(3)
C25 C26 1.380(4)
C26 C27 1.380(4)
C27 C28 1.384(4)
C31 C36 1.396(3)
C31 C32 1.400(3)
C32 C33 1.388(3)
C32 C37 1.507(3)
C33 C34 1.383(3)
C34 C35 1.392(3)
C34 C38 1.508(3)
C35 C36 1.387(3)
C36 C39 1.504(3)

loop_
_geom_torsion_atom_site_label_1
_geom_torsion_atom_site_label_2
_geom_torsion_atom_site_label_3
_geom_torsion_atom_site_label_4
_geom_torsion
C14 S1 C11 C22 -179.41(19)
C14 S1 C11 C12 1.11(18)
C22 C11 C12 O -5.2(5)
S1 C11 C12 O 174.2(3)
C22 C11 C12 C13 177.6(2)
S1 C11 C12 C13 -2.9(3)
O C12 C13 C14 -173.4(3)
C11 C12 C13 C14 3.8(3)
O C12 C13 C18 5.5(5)
C11 C12 C13 C18 -177.3(2)
C18 C13 C14 C15 -1.9(4)
C12 C13 C14 C15 177.1(2)
C18 C13 C14 S1 178.0(2)
C12 C13 C14 S1 -3.0(3)
C11 S1 C14 C13 1.07(19)
C11 S1 C14 C15 -179.0(2)
C13 C14 C15 C16 1.3(4)
S1 C14 C15 C16 -178.5(2)
C14 C15 C16 C17 -0.1(4)
C15 C16 C17 C18 -0.7(5)
C16 C17 C18 C13 0.1(4)
C14 C13 C18 C17 1.1(4)
C12 C13 C18 C17 -177.7(3)
C31 N C21 C22 179.88(19)
C31 N C21 S2 0.8(3)
C24 S2 C21 N -179.2(2)
C24 S2 C21 C22 1.64(16)
C12 C11 C22 C23 0.8(4)
S1 C11 C22 C23 -178.61(19)
C12 C11 C22 C21 179.5(2)
S1 C11 C22 C21 0.1(3)
N C21 C22 C11 2.2(3)
S2 C21 C22 C11 -178.66(16)
N C21 C22 C23 -178.8(2)
S2 C21 C22 C23 0.4(2)
C11 C22 C23 C28 -4.4(4)
C21 C22 C23 C28 176.7(2)
C11 C22 C23 C24 176.0(2)
C21 C22 C23 C24 -2.8(3)
C28 C23 C24 C25 3.4(3)
C22 C23 C24 C25 -177.0(2)
C28 C23 C24 S2 -175.38(18)
C22 C23 C24 S2 4.3(2)
C21 S2 C24 C25 177.8(2)
C21 S2 C24 C23 -3.42(18)
C23 C24 C25 C26 -1.2(4)
S2 C24 C25 C26 177.5(2)
C24 C25 C26 C27 -2.2(4)
C25 C26 C27 C28 3.2(5)
C26 C27 C28 C23 -0.8(5)
C24 C23 C28 C27 -2.4(4)
C22 C23 C28 C27 178.1(3)
C21 N C31 C36 -114.1(2)
C21 N C31 C32 71.5(3)
C36 C31 C32 C33 2.8(3)
N C31 C32 C33 177.1(2)
C36 C31 C32 C37 -173.0(2)
N C31 C32 C37 1.3(3)
C31 C32 C33 C34 -1.1(3)
C37 C32 C33 C34 174.7(2)
C32 C33 C34 C35 -0.8(3)
C32 C33 C34 C38 178.9(2)
C33 C34 C35 C36 1.1(3)
C38 C34 C35 C36 -178.6(2)
C34 C35 C36 C31 0.5(3)
C34 C35 C36 C39 -178.4(2)
C32 C31 C36 C35 -2.5(3)
N C31 C36 C35 -176.98(19)
C32 C31 C36 C39 176.5(2)
N C31 C36 C39 2.0(3)
